data_7104506
loop_
_publ_author_name
'Shi, Baolu'
'Blake, Alexander J'
'Campbell, Ian B'
'Judkins, Brian D'
'Moody, Christopher J'

_publ_section_title
;
 The rhodium carbene route to oxazoles: a remarkable catalyst effect.
;
_journal_issue 22
_journal_name_full 'Chemical communications (Cambridge, England)'
_journal_page_first 3291
_journal_page_last 3293
_journal_paper_doi 10.1039/b903878g
_journal_volume 34
_journal_year 2009
_chemical_formula_moiety 'C13 H13 N O4'
_chemical_formula_sum 'C13 H13 N O4'
_chemical_formula_weight 247.24
_chemical_name_systematic
;
?
;
_space_group_IT_number 14
_symmetry_cell_setting monoclinic
_symmetry_space_group_name_Hall '-P 2ybc'
_symmetry_space_group_name_H-M 'P 1 21/c 1'
_atom_sites_solution_hydrogens 'sp2-bound methyl H atoms from delta-F; others placed geometrically'
_atom_sites_solution_primary direct
_audit_creation_method 'enCIFer editing of SHELXL97 CIF output'
_cell_angle_alpha 90.00
_cell_angle_beta 91.188(2)
_cell_angle_gamma 90.00
_cell_formula_units_Z 4
_cell_length_a 12.2324(14)
_cell_length_b 7.1119(8)
_cell_length_c 13.548(2)
_cell_measurement_reflns_used 2357
_cell_measurement_temperature 150(2)
_cell_measurement_theta_max 26.9
_cell_measurement_theta_min 2.36
_cell_volume 1178.4(4)
_computing_cell_refinement 'Bruker SAINT version 6.36A (Bruker, 2002)'
_computing_data_collection 'Bruker SMART version 5.624 (Bruker, 2001)'
_computing_data_reduction 'Bruker SAINT; SHELXTL (Sheldrick, 2008)'
_computing_molecular_graphics ' ?'
_computing_publication_material 'enCIFer(Allen et al.,2004);PLATON(Spek,2003)'
_computing_structure_refinement 'SHELXL97 (Sheldrick, 2008)'
_computing_structure_solution 'SHELXS97 (Sheldrick, 2008)'
_diffrn_ambient_temperature 150(2)
_diffrn_measured_fraction_theta_full 0.975
_diffrn_measured_fraction_theta_max 0.973
_diffrn_measurement_device_type 'Bruker SMART1000 CCD area detector'
_diffrn_measurement_method omega
_diffrn_radiation_monochromator graphite
_diffrn_radiation_source 'sealed tube'
_diffrn_radiation_type MoK\a
_diffrn_radiation_wavelength 0.71073
_diffrn_reflns_av_R_equivalents 0.097
_diffrn_reflns_av_sigmaI/netI 0.078
_diffrn_reflns_limit_h_max 15
_diffrn_reflns_limit_h_min -13
_diffrn_reflns_limit_k_max 9
_diffrn_reflns_limit_k_min -9
_diffrn_reflns_limit_l_max 17
_diffrn_reflns_limit_l_min -15
_diffrn_reflns_number 7364
_diffrn_reflns_theta_full 27.50
_diffrn_reflns_theta_max 27.57
_diffrn_reflns_theta_min 1.67
_diffrn_standards_decay_% 0
_diffrn_standards_number 0
_exptl_absorpt_coefficient_mu 0.104
_exptl_absorpt_correction_type none
_exptl_crystal_colour colourless
_exptl_crystal_density_diffrn 1.394
_exptl_crystal_density_method 'not measured'
_exptl_crystal_description column
_exptl_crystal_F_000 520
_exptl_crystal_size_max 0.75
_exptl_crystal_size_mid 0.30
_exptl_crystal_size_min 0.13
_refine_diff_density_max 0.22
_refine_diff_density_min -0.27
_refine_diff_density_rms 0.05
_refine_ls_extinction_coef 0.0077(16)
_refine_ls_extinction_expression Fc^*^=kFc[1+0.001xFc^2^\l^3^/sin(2\q)]^-1/4^
_refine_ls_extinction_method SHELXL
_refine_ls_goodness_of_fit_ref 0.94
_refine_ls_hydrogen_treatment 'rigid rotor; riding model'
_refine_ls_matrix_type full
_refine_ls_number_parameters 165
_refine_ls_number_reflns 2655
_refine_ls_number_restraints 0
_refine_ls_restrained_S_all 0.94
_refine_ls_R_factor_all 0.0678
_refine_ls_R_factor_gt 0.0424
_refine_ls_shift/su_max 0.001
_refine_ls_shift/su_mean 0.000
_refine_ls_structure_factor_coef Fsqd
_refine_ls_weighting_details 'calc w=1/[\s^2^(Fo^2^)+(0.053P)^2^] where P=(Fo^2^+2Fc^2^)/3'
_refine_ls_weighting_scheme calc
_refine_ls_wR_factor_gt 0.105
_refine_ls_wR_factor_ref 0.117
_reflns_number_gt 1808
_reflns_number_total 2655
_reflns_threshold_expression I>2sigma(I)
_cod_data_source_file b903878g.txt
_cod_data_source_block anoxme
_cod_depositor_comments
;
The following automatic conversions were performed:
'_symmetry_cell_setting' value 'Monoclinic' changed to 'monoclinic'
according to '/home/saulius/struct/CIF-dictionaries/cif_core.dic'
dictionary named 'cif_core.dic' version 2.4.1 from
2010-06-29.

'_exptl_absorpt_correction_type' value 'None' changed to
'none' according to '/home/saulius/struct/CIF-dictionaries/cif_core.dic'
dictionary named 'cif_core.dic' version 2.4.1 from 2010-06-29.

Automatic conversion script
Id: cif_fix_enum 1527 2010-12-29 10:47:43Z saulius 
;
_cod_original_sg_symbol_H-M 'P 21/c'
_cod_database_code 7104506

loop_
_symmetry_equiv_pos_as_xyz
'x, y, z'
'-x, y+1/2, -z+1/2'
'-x, -y, -z'
'x, -y-1/2, z-1/2'

loop_
_atom_site_label
_atom_site_type_symbol
_atom_site_fract_x
_atom_site_fract_y
_atom_site_fract_z
_atom_site_U_iso_or_equiv
_atom_site_adp_type
_atom_site_occupancy
_atom_site_symmetry_multiplicity
_atom_site_calc_flag
_atom_site_refinement_flags
_atom_site_disorder_assembly
_atom_site_disorder_group
O1 O 0.44557(8) 0.25225(14) 0.93081(8) 0.0261(3) Uani 1 1 d . . .
C2 C 0.53798(12) 0.1860(2) 0.88837(11) 0.0252(3) Uani 1 1 d . . .
N3 N 0.52589(10) 0.14459(18) 0.79495(9) 0.0280(3) Uani 1 1 d . . .
C4 C 0.41706(12) 0.1847(2) 0.77225(11) 0.0274(4) Uani 1 1 d . . .
C5 C 0.36914(12) 0.2512(2) 0.85484(11) 0.0265(4) Uani 1 1 d . . .
C6 C 0.63672(12) 0.1717(2) 0.94984(11) 0.0247(3) Uani 1 1 d . . .
C7 C 0.73450(12) 0.1129(2) 0.90768(11) 0.0273(4) Uani 1 1 d . . .
H7A H 0.7358 0.0825 0.8394 0.033 Uiso 1 1 calc R . .
C8 C 0.82893(12) 0.0987(2) 0.96449(12) 0.0288(4) Uani 1 1 d . . .
H8A H 0.8951 0.0597 0.9352 0.035 Uiso 1 1 calc R . .
C9 C 0.82739(12) 0.1417(2) 1.06489(11) 0.0270(4) Uani 1 1 d . . .
C10 C 0.73065(12) 0.1984(2) 1.10812(12) 0.0277(4) Uani 1 1 d . . .
H10A H 0.7291 0.2260 1.1767 0.033 Uiso 1 1 calc R . .
C11 C 0.63635(12) 0.2140(2) 1.04996(11) 0.0273(4) Uani 1 1 d . . .
H11A H 0.5704 0.2544 1.0791 0.033 Uiso 1 1 calc R . .
O12 O 0.92530(8) 0.12380(17) 1.11446(8) 0.0352(3) Uani 1 1 d . . .
C13 C 0.92692(14) 0.1657(3) 1.21771(13) 0.0420(5) Uani 1 1 d . . .
H13A H 1.0012 0.1487 1.2447 0.063 Uiso 1 1 calc R . .
H13B H 0.8768 0.0810 1.2516 0.063 Uiso 1 1 calc R . .
H13C H 0.9038 0.2962 1.2276 0.063 Uiso 1 1 calc R . .
C14 C 0.36873(14) 0.1511(2) 0.67236(12) 0.0354(4) Uani 1 1 d . . .
H14A H 0.2916 0.1162 0.6782 0.053 Uiso 1 1 calc R . .
H14B H 0.4083 0.0490 0.6402 0.053 Uiso 1 1 calc R . .
H14C H 0.3744 0.2659 0.6328 0.053 Uiso 1 1 calc R . .
C15 C 0.25602(12) 0.3056(2) 0.87244(12) 0.0279(4) Uani 1 1 d . . .
O16 O 0.18756(9) 0.31864(18) 0.80730(9) 0.0420(3) Uani 1 1 d . . .
O17 O 0.23781(8) 0.33696(16) 0.96814(8) 0.0307(3) Uani 1 1 d . . .
C18 C 0.12553(13) 0.3799(3) 0.99164(14) 0.0396(5) Uani 1 1 d . . .
H18A H 0.1201 0.4017 1.0628 0.059 Uiso 1 1 calc R . .
H18B H 0.0785 0.2740 0.9723 0.059 Uiso 1 1 calc R . .
H18C H 0.1020 0.4929 0.9557 0.059 Uiso 1 1 calc R . .

loop_
_atom_site_aniso_label
_atom_site_aniso_U_11
_atom_site_aniso_U_22
_atom_site_aniso_U_33
_atom_site_aniso_U_23
_atom_site_aniso_U_13
_atom_site_aniso_U_12
O1 0.0186(5) 0.0338(6) 0.0260(5) 0.0010(4) -0.0023(4) 0.0003(4)
C2 0.0220(7) 0.0258(8) 0.0277(8) 0.0026(6) 0.0010(6) -0.0005(6)
N3 0.0242(7) 0.0326(8) 0.0272(7) 0.0013(5) -0.0024(5) -0.0006(5)
C4 0.0263(8) 0.0299(9) 0.0260(8) 0.0033(6) -0.0030(6) -0.0036(7)
C5 0.0229(8) 0.0306(9) 0.0260(8) 0.0036(6) -0.0046(6) -0.0032(6)
C6 0.0215(7) 0.0247(8) 0.0278(8) 0.0033(6) -0.0019(6) -0.0013(6)
C7 0.0256(8) 0.0301(9) 0.0264(8) 0.0013(6) 0.0018(6) 0.0001(7)
C8 0.0225(7) 0.0308(9) 0.0332(8) 0.0029(7) 0.0030(7) 0.0022(6)
C9 0.0201(7) 0.0290(9) 0.0317(8) 0.0047(7) -0.0037(6) -0.0020(6)
C10 0.0236(8) 0.0334(9) 0.0261(8) 0.0002(6) -0.0002(6) 0.0003(6)
C11 0.0198(7) 0.0328(9) 0.0293(8) 0.0004(7) 0.0011(6) 0.0010(6)
O12 0.0198(6) 0.0509(8) 0.0345(6) 0.0018(5) -0.0044(5) 0.0035(5)
C13 0.0262(9) 0.0635(13) 0.0359(10) -0.0003(9) -0.0113(7) -0.0002(8)
C14 0.0326(9) 0.0465(11) 0.0269(8) -0.0026(7) -0.0043(7) -0.0020(8)
C15 0.0234(8) 0.0308(9) 0.0293(8) 0.0039(7) -0.0048(7) -0.0036(6)
O16 0.0264(6) 0.0627(9) 0.0365(7) 0.0040(6) -0.0092(5) 0.0009(6)
O17 0.0210(5) 0.0409(7) 0.0303(6) 0.0005(5) 0.0002(5) 0.0012(5)
C18 0.0235(8) 0.0476(11) 0.0480(11) 0.0013(9) 0.0076(8) 0.0045(7)

loop_
_atom_type_symbol
_atom_type_description
_atom_type_scat_dispersion_real
_atom_type_scat_dispersion_imag
_atom_type_scat_source
C C 0.0033 0.0016 'International Tables Vol C Tables 4.2.6.8 and 6.1.1.4'
H H 0.0000 0.0000 'International Tables Vol C Tables 4.2.6.8 and 6.1.1.4'
N N 0.0061 0.0033 'International Tables Vol C Tables 4.2.6.8 and 6.1.1.4'
O O 0.0106 0.0060 'International Tables Vol C Tables 4.2.6.8 and 6.1.1.4'

loop_
_geom_angle_atom_site_label_1
_geom_angle_atom_site_label_2
_geom_angle_atom_site_label_3
_geom_angle
_geom_angle_site_symmetry_1
_geom_angle_site_symmetry_3
_geom_angle_publ_flag
C2 O1 C5 103.84(11) . . ?
N3 C2 O1 114.14(13) . . ?
N3 C2 C6 127.94(14) . . ?
O1 C2 C6 117.92(13) . . ?
C2 N3 C4 104.90(13) . . ?
C5 C4 N3 108.47(14) . . ?
C5 C4 C14 129.50(14) . . ?
N3 C4 C14 122.02(14) . . ?
C4 C5 O1 108.65(13) . . ?
C4 C5 C15 130.75(15) . . ?
O1 C5 C15 120.50(13) . . ?
C11 C6 C7 118.88(14) . . ?
C11 C6 C2 121.58(14) . . ?
C7 C6 C2 119.54(14) . . ?
C8 C7 C6 120.47(14) . . ?
C8 C7 H7A 119.8 . . ?
C6 C7 H7A 119.8 . . ?
C7 C8 C9 120.03(14) . . ?
C7 C8 H8A 120.0 . . ?
C9 C8 H8A 120.0 . . ?
O12 C9 C10 124.38(14) . . ?
O12 C9 C8 115.42(13) . . ?
C10 C9 C8 120.20(14) . . ?
C11 C10 C9 119.25(14) . . ?
C11 C10 H10A 120.4 . . ?
C9 C10 H10A 120.4 . . ?
C10 C11 C6 121.15(14) . . ?
C10 C11 H11A 119.4 . . ?
C6 C11 H11A 119.4 . . ?
C9 O12 C13 117.09(12) . . ?
O12 C13 H13A 109.5 . . ?
O12 C13 H13B 109.5 . . ?
H13A C13 H13B 109.5 . . ?
O12 C13 H13C 109.5 . . ?
H13A C13 H13C 109.5 . . ?
H13B C13 H13C 109.5 . . ?
C4 C14 H14A 109.5 . . ?
C4 C14 H14B 109.5 . . ?
H14A C14 H14B 109.5 . . ?
C4 C14 H14C 109.5 . . ?
H14A C14 H14C 109.5 . . ?
H14B C14 H14C 109.5 . . ?
O16 C15 O17 124.63(14) . . ?
O16 C15 C5 123.08(14) . . ?
O17 C15 C5 112.29(14) . . ?
C15 O17 C18 115.18(13) . . ?
O17 C18 H18A 109.5 . . ?
O17 C18 H18B 109.5 . . ?
H18A C18 H18B 109.5 . . ?
O17 C18 H18C 109.5 . . ?
H18A C18 H18C 109.5 . . ?
H18B C18 H18C 109.5 . . ?

loop_
_geom_bond_atom_site_label_1
_geom_bond_atom_site_label_2
_geom_bond_distance
_geom_bond_site_symmetry_2
_geom_bond_publ_flag
O1 C2 1.3628(17) . ?
O1 C5 1.3760(18) . ?
C2 N3 1.305(2) . ?
C2 C6 1.456(2) . ?
N3 C4 1.390(2) . ?
C4 C5 1.359(2) . ?
C4 C14 1.485(2) . ?
C5 C15 1.461(2) . ?
C6 C11 1.390(2) . ?
C6 C7 1.400(2) . ?
C7 C8 1.378(2) . ?
C7 H7A 0.9500 . ?
C8 C9 1.395(2) . ?
C8 H8A 0.9500 . ?
C9 O12 1.3668(18) . ?
C9 C10 1.391(2) . ?
C10 C11 1.388(2) . ?
C10 H10A 0.9500 . ?
C11 H11A 0.9500 . ?
O12 C13 1.430(2) . ?
C13 H13A 0.9800 . ?
C13 H13B 0.9800 . ?
C13 H13C 0.9800 . ?
C14 H14A 0.9800 . ?
C14 H14B 0.9800 . ?
C14 H14C 0.9800 . ?
C15 O16 1.2075(19) . ?
C15 O17 1.339(2) . ?
O17 C18 1.4488(18) . ?
C18 H18A 0.9800 . ?
C18 H18B 0.9800 . ?
C18 H18C 0.9800 . ?

loop_
_geom_torsion_atom_site_label_1
_geom_torsion_atom_site_label_2
_geom_torsion_atom_site_label_3
_geom_torsion_atom_site_label_4
_geom_torsion
_geom_torsion_site_symmetry_1
_geom_torsion_site_symmetry_2
_geom_torsion_site_symmetry_3
_geom_torsion_site_symmetry_4
_geom_torsion_publ_flag
C5 O1 C2 N3 -0.11(17) . . . . ?
C5 O1 C2 C6 179.18(13) . . . . ?
O1 C2 N3 C4 -0.32(17) . . . . ?
C6 C2 N3 C4 -179.52(15) . . . . ?
C2 N3 C4 C5 0.63(17) . . . . ?
C2 N3 C4 C14 -178.17(14) . . . . ?
N3 C4 C5 O1 -0.72(17) . . . . ?
C14 C4 C5 O1 177.96(15) . . . . ?
N3 C4 C5 C15 -176.92(16) . . . . ?
C14 C4 C5 C15 1.8(3) . . . . ?
C2 O1 C5 C4 0.51(16) . . . . ?
C2 O1 C5 C15 177.17(14) . . . . ?
N3 C2 C6 C11 -177.36(15) . . . . ?
O1 C2 C6 C11 3.5(2) . . . . ?
N3 C2 C6 C7 2.2(3) . . . . ?
O1 C2 C6 C7 -176.94(13) . . . . ?
C11 C6 C7 C8 -0.5(2) . . . . ?
C2 C6 C7 C8 179.87(14) . . . . ?
C6 C7 C8 C9 0.5(2) . . . . ?
C7 C8 C9 O12 -179.79(13) . . . . ?
C7 C8 C9 C10 0.2(2) . . . . ?
O12 C9 C10 C11 179.10(14) . . . . ?
C8 C9 C10 C11 -0.9(2) . . . . ?
C9 C10 C11 C6 0.9(2) . . . . ?
C7 C6 C11 C10 -0.2(2) . . . . ?
C2 C6 C11 C10 179.41(14) . . . . ?
C10 C9 O12 C13 0.3(2) . . . . ?
C8 C9 O12 C13 -179.68(14) . . . . ?
C4 C5 C15 O16 -9.0(3) . . . . ?
O1 C5 C15 O16 175.14(14) . . . . ?
C4 C5 C15 O17 170.36(15) . . . . ?
O1 C5 C15 O17 -5.5(2) . . . . ?
O16 C15 O17 C18 3.2(2) . . . . ?
C5 C15 O17 C18 -176.23(14) . . . . ?

loop_
_cod_related_entry_id
_cod_related_entry_database
_cod_related_entry_code
1 ChemSpider 24807655
